data_4515310
loop_
_publ_author_name
'Zhang, Jindan'
'Ouyang, Jun'
'Ye, Yingxiang'
'Li, Ziyin'
'Lin, Quanjie'
'Chen, Ting'
'Zhang, Zhangjing'
'Xiang, Shengchang'

_publ_section_title
;
 Mixed-Valence Cobalt(II/III) Metal-Organic Framework for Ammonia Sensing
 with Naked-Eye Color Switching.
;
_journal_issue 32
_journal_name_full 'ACS applied materials &amp; interfaces'
_journal_page_first 27465
_journal_page_last 27471
_journal_paper_doi 10.1021/acsami.8b07770
_journal_volume 10
_journal_year 2018
_chemical_formula_moiety 'C21 H12 Co1 N13'
_chemical_formula_sum 'C21 H12 Co N13'
_chemical_formula_weight 505.37
_space_group_crystal_system hexagonal
_space_group_IT_number 194
_space_group_name_Hall '-P 6c 2c'
_space_group_name_H-M_alt 'P 63/m m c'
_atom_sites_solution_hydrogens geom
_audit_creation_method SHELXL-2014/7
_cell_angle_alpha 90
_cell_angle_beta 90
_cell_angle_gamma 120
_cell_formula_units_Z 2
_cell_length_a 16.2883(10)
_cell_length_b 16.2883(10)
_cell_length_c 7.4885(7)
_cell_measurement_reflns_used 973
_cell_measurement_temperature 150(2)
_cell_measurement_theta_max 73.3300
_cell_measurement_theta_min 5.4530
_cell_volume 1720.6(2)
_computing_structure_refinement 'SHELXL-2014/7 (Sheldrick, 2014)'
_diffrn_ambient_temperature 150(2)
_diffrn_measured_fraction_theta_full 0.989
_diffrn_measured_fraction_theta_max 0.977
_diffrn_measurement_device_type 'SuperNova, Dual, Cu at zero, Atlas'
_diffrn_radiation_type CuK\a
_diffrn_radiation_wavelength 1.54184
_diffrn_reflns_av_R_equivalents 0.0613
_diffrn_reflns_av_unetI/netI 0.0366
_diffrn_reflns_Laue_measured_fraction_full 0.989
_diffrn_reflns_Laue_measured_fraction_max 0.977
_diffrn_reflns_limit_h_max 13
_diffrn_reflns_limit_h_min -20
_diffrn_reflns_limit_k_max 18
_diffrn_reflns_limit_k_min -19
_diffrn_reflns_limit_l_max 9
_diffrn_reflns_limit_l_min -6
_diffrn_reflns_number 4054
_diffrn_reflns_point_group_measured_fraction_full 0.989
_diffrn_reflns_point_group_measured_fraction_max 0.977
_diffrn_reflns_theta_full 67.684
_diffrn_reflns_theta_max 74.385
_diffrn_reflns_theta_min 5.432
_exptl_absorpt_coefficient_mu 4.132
_exptl_crystal_density_diffrn 0.975
_exptl_crystal_description flake
_exptl_crystal_F_000 512
_refine_diff_density_max 1.428
_refine_diff_density_min -0.335
_refine_diff_density_rms 0.065
_refine_ls_extinction_method none
_refine_ls_goodness_of_fit_ref 1.091
_refine_ls_hydrogen_treatment constr
_refine_ls_matrix_type full
_refine_ls_number_parameters 55
_refine_ls_number_reflns 691
_refine_ls_number_restraints 24
_refine_ls_restrained_S_all 1.129
_refine_ls_R_factor_all 0.0730
_refine_ls_R_factor_gt 0.0616
_refine_ls_shift/su_max 0.000
_refine_ls_shift/su_mean 0.000
_refine_ls_structure_factor_coef Fsqd
_refine_ls_weighting_details 'w=1/[\s^2^(Fo^2^)+(0.1203P)^2^+0.1912P] where P=(Fo^2^+2Fc^2^)/3'
_refine_ls_weighting_scheme calc
_refine_ls_wR_factor_gt 0.1691
_refine_ls_wR_factor_ref 0.1805
_reflns_Friedel_coverage 0.000
_reflns_number_gt 554
_reflns_number_total 691
_reflns_threshold_expression 'I > 2\s(I)'
_cod_data_source_file am8b07770_si_002.cif
_cod_data_source_block FJU-56a
_cod_original_cell_volume 1720.6(3)
_cod_database_code 4515310
_shelx_space_group_comment
;
The symmetry employed for this shelxl refinement is uniquely defined
by the following loop, which should always be used as a source of
symmetry information in preference to the above space-group names.
They are only intended as comments.
;
_olex2_refinement_description
;
1. Fixed Uiso
 At 1.2 times of:
  All C(H) groups
2. Uiso/Uaniso restraints and constraints
C4 \\sim C4A: within 1.7A with sigma of 0.04 and sigma for terminal atoms of
0.08
Co1: within 1.7A with sigma of 0.06 and sigma for terminal atoms of 0.12
Uanis(C4) \\sim Ueq, Uanis(C3) \\sim Ueq: with sigma of 0.01 and sigma for
terminal atoms of 0.02
Uanis(C4) \\sim Ueq: with sigma of 0.004 and sigma for terminal atoms of 0.008
Uanis(Co1) \\sim Ueq: with sigma of 1 and sigma for terminal atoms of 2
3. Others
 Sof(C3A)=Sof(H3A)=0.5*(1-FVAR(2))
 Sof(C3)=Sof(H3)=0.5*FVAR(2)
 Sof(C4A)=Sof(H4A)=0.5*(1-FVAR(3))
 Sof(C4)=Sof(H4)=0.5*FVAR(3)
4.a Aromatic/amide H refined with riding coordinates:
 C4(H4), C3(H3), C3A(H3A), C4A(H4A)
;
_shelx_shelxl_version_number 2014/7

loop_
_space_group_symop_operation_xyz
'x, y, z'
'x-y, x, z+1/2'
'-y, x-y, z'
'-x, -y, z+1/2'
'-x+y, -x, z'
'y, -x+y, z+1/2'
'x-y, -y, -z'
'-x, -x+y, -z'
'y, x, -z'
'-y, -x, -z+1/2'
'-x+y, y, -z+1/2'
'x, x-y, -z+1/2'
'-x, -y, -z'
'-x+y, -x, -z-1/2'
'y, -x+y, -z'
'x, y, -z-1/2'
'x-y, x, -z'
'-y, x-y, -z-1/2'
'-x+y, y, z'
'x, x-y, z'
'-y, -x, z'
'y, x, z-1/2'
'x-y, -y, z-1/2'
'-x, -x+y, z-1/2'

loop_
_atom_site_label
_atom_site_type_symbol
_atom_site_fract_x
_atom_site_fract_y
_atom_site_fract_z
_atom_site_U_iso_or_equiv
_atom_site_adp_type
_atom_site_occupancy
_atom_site_site_symmetry_order
_atom_site_calc_flag
_atom_site_refinement_flags_posn
_atom_site_refinement_flags_adp
_atom_site_refinement_flags_occupancy
_atom_site_disorder_assembly
_atom_site_disorder_group
Co1 Co 0.0000 0.0000 0.5000 0.0312(5) Uani 1 12 d S TU P A 3
N1 N 0.06148(11) 0.1230(2) 0.3369(4) 0.0366(8) Uani 1 2 d S T P . .
C1 C 0.1318(2) 0.2637(4) 0.2500 0.0405(13) Uani 1 4 d S T P . .
N3 N 0.3333 0.6667 0.2500 0.082(5) Uani 1 12 d S T P . .
N2 N 0.10546(12) 0.2109(2) 0.3970(5) 0.0423(9) Uani 1 2 d S T P A .
C2 C 0.1838(2) 0.3677(4) 0.2500 0.0451(14) Uani 1 4 d S T P A .
C5 C 0.2831(2) 0.5662(4) 0.2500 0.0570(19) Uani 1 4 d S T P . .
C4 C 0.2585(5) 0.5170(9) 0.403(2) 0.104(4) Uani 0.649(14) 2 d S TU P A 1
H4 H 0.2749 0.5498 0.5103 0.124 Uiso 0.649(14) 2 calc RS T P A 1
C3 C 0.2086(4) 0.4171(8) 0.4054(18) 0.093(5) Uani 0.603(17) 2 d S TU P A 1
H3 H 0.1925 0.3851 0.5139 0.112 Uiso 0.603(17) 2 calc RS T P A 1
C3A C 0.2806(11) 0.4191(10) 0.2500 0.083(7) Uani 0.397(17) 2 d S T P A 2
H3A H 0.3150 0.3876 0.2500 0.099 Uiso 0.397(17) 2 calc RS T P A 2
C4A C 0.3281(11) 0.5165(9) 0.2500 0.078(6) Uani 0.351(14) 2 d S TU P A 2
H4A H 0.3940 0.5490 0.2500 0.094 Uiso 0.351(14) 2 calc RS T P A 2

loop_
_atom_site_aniso_label
_atom_site_aniso_U_11
_atom_site_aniso_U_22
_atom_site_aniso_U_33
_atom_site_aniso_U_23
_atom_site_aniso_U_13
_atom_site_aniso_U_12
Co1 0.0249(5) 0.0249(5) 0.0437(9) 0.000 0.000 0.0125(3)
N1 0.0310(11) 0.0289(15) 0.0493(17) -0.0001(14) -0.0001(7) 0.0144(7)
C1 0.036(2) 0.034(3) 0.050(3) 0.000 0.000 0.0169(14)
N3 0.023(3) 0.023(3) 0.200(16) 0.000 0.000 0.0116(13)
N2 0.0396(14) 0.0301(16) 0.054(2) -0.0018(15) -0.0009(8) 0.0150(8)
C2 0.036(2) 0.030(3) 0.067(4) 0.000 0.000 0.0150(14)
C5 0.030(2) 0.032(3) 0.109(6) 0.000 0.000 0.0160(15)
C4 0.113(5) 0.089(5) 0.100(5) -0.004(3) -0.0021(17) 0.045(2)
C3 0.132(8) 0.047(5) 0.073(6) -0.001(5) 0.000(2) 0.023(2)
C3A 0.056(8) 0.036(7) 0.156(19) 0.000 0.000 0.023(6)
C4A 0.049(8) 0.019(6) 0.161(17) 0.000 0.000 0.012(5)

loop_
_atom_type_symbol
_atom_type_description
_atom_type_scat_dispersion_real
_atom_type_scat_dispersion_imag
_atom_type_scat_source
C C 0.0181 0.0091 'International Tables Vol C Tables 4.2.6.8 and 6.1.1.4'
H H 0.0000 0.0000 'International Tables Vol C Tables 4.2.6.8 and 6.1.1.4'
Co Co -2.3653 3.6143 'International Tables Vol C Tables 4.2.6.8 and 6.1.1.4'
N N 0.0311 0.0180 'International Tables Vol C Tables 4.2.6.8 and 6.1.1.4'

loop_
_geom_angle_atom_site_label_1
_geom_angle_atom_site_label_2
_geom_angle_atom_site_label_3
_geom_angle
_geom_angle_site_symmetry_1
_geom_angle_site_symmetry_3
N1 Co1 N1 180.00(14) 15_556 3
N1 Co1 N1 180.0 . 13_556
N1 Co1 N1 90.16(12) 3 5
N1 Co1 N1 90.16(12) 15_556 13_556
N1 Co1 N1 90.16(12) 3 .
N1 Co1 N1 89.84(12) 15_556 5
N1 Co1 N1 89.84(12) 15_556 .
N1 Co1 N1 90.16(12) . 5
N1 Co1 N1 89.84(12) 5 13_556
N1 Co1 N1 89.84(12) . 17_556
N1 Co1 N1 180.00(15) 17_556 5
N1 Co1 N1 90.16(12) 17_556 13_556
N1 Co1 N1 89.84(12) 3 17_556
N1 Co1 N1 90.16(12) 15_556 17_556
N1 Co1 N1 89.84(12) 3 13_556
N1 N1 Co1 125.15(9) 16_556 .
N1 N1 N2 109.9(2) 16_556 .
N2 N1 Co1 124.9(3) . .
N2 C1 N2 111.9(5) . 16_556
N2 C1 C2 124.1(2) . .
N2 C1 C2 124.1(2) 16_556 .
C5 N3 C5 120.000(1) 14_566 3_665
C5 N3 C5 120.001(1) 3_665 .
C5 N3 C5 119.999(1) 14_566 .
N1 N2 C1 104.1(4) . .
C3 C2 C1 120.9(5) . .
C3 C2 C1 120.9(5) 16_556 .
C3 C2 C3 118.1(11) 16_556 .
C3A C2 C1 122.1(6) 19 .
C3A C2 C1 122.1(6) . .
C3A C2 C3A 115.8(12) 19 .
C4 C5 N3 121.3(6) 16_556 .
C4 C5 N3 121.3(6) . .
C4 C5 C4 117.4(12) 16_556 .
C4A C5 N3 121.7(6) 19 .
C4A C5 N3 121.7(6) . .
C4A C5 C4A 116.6(13) 19 .
C5 C4 C3 122.2(13) . .
C2 C3 C4 120.1(12) . .
C2 C3A C4A 121.3(13) . .
C5 C4A C3A 122.5(13) . .

loop_
_geom_bond_atom_site_label_1
_geom_bond_atom_site_label_2
_geom_bond_distance
_geom_bond_site_symmetry_2
Co1 N1 2.121(3) 15_556
Co1 N1 2.121(3) .
Co1 N1 2.121(3) 5
Co1 N1 2.121(3) 13_556
Co1 N1 2.121(3) 17_556
Co1 N1 2.121(3) 3
N1 N1 1.301(7) 16_556
N1 N2 1.320(5) .
C1 N2 1.329(5) .
C1 N2 1.329(5) 16_556
C1 C2 1.467(8) .
N3 C5 1.417(6) .
N3 C5 1.417(6) 3_665
N3 C5 1.417(6) 14_566
C2 C3 1.357(13) 16_556
C2 C3 1.357(13) .
C2 C3A 1.366(15) 19
C2 C3A 1.366(15) .
C5 C4 1.337(15) 16_556
C5 C4 1.337(15) .
C5 C4A 1.337(15) .
C5 C4A 1.337(15) 19
C4 C3 1.409(16) .
C3A C4A 1.374(18) .
